data_9017492
loop_
_publ_author_name
'Heuer, M.'

_publ_section_title
;
 The determination of site occupancies using a new strategy in Rietveld refinements
 Note: results of the conventional refinement on single-crystal data
;
_journal_name_full 'Journal of Applied Crystallography'
_journal_page_first 271
_journal_page_last 279
_journal_volume 34
_journal_year 2001
_chemical_compound_source Synthetic
_chemical_formula_sum 'Fe0.23 Mg1.77 O4 Si'
_chemical_name_mineral Forsterite
_space_group_IT_number 62
_space_group_name_Hall '-P 2c 2ab'
_space_group_name_H-M_alt 'P b n m'
_symmetry_space_group_name_H-M 'P b n m'
_cell_angle_alpha 90
_cell_angle_beta 90
_cell_angle_gamma 90
_cell_length_a 4.762
_cell_length_b 10.235
_cell_length_c 5.998
_cell_formula_units_Z 4
_cell_volume 292.337
_database_code_amcsd 0020682
_exptl_crystal_density_diffrn 3.362
_cod_data_source_file inputs/fixed/downloads/15/15762.cif
_cod_data_source_block 15762
_cod_original_formula_sum '(Mg1.77 Fe.23) Si O4'
_cod_database_code 9017492

loop_
_space_group_symop_operation_xyz
x,y,z
x,y,1/2-z
-x,-y,1/2+z
1/2+x,1/2-y,1/2+z
1/2-x,1/2+y,1/2-z
1/2-x,1/2+y,z
1/2+x,1/2-y,-z
-x,-y,-z

loop_
_atom_site_aniso_label
_atom_site_aniso_U_11
_atom_site_aniso_U_22
_atom_site_aniso_U_33
_atom_site_aniso_U_12
_atom_site_aniso_U_13
_atom_site_aniso_U_23
MgM1 0.00937 0.01230 0.00944 0.00000 0.00000 0.00000
FeM1 0.00937 0.01230 0.00944 0.00000 0.00000 0.00000
MgM2 0.01074 0.00982 0.01015 0.00025 0.00000 0.00000
FeM2 0.01074 0.00982 0.01015 0.00025 0.00000 0.00000
Si 0.00757 0.00966 0.00895 0.00000 0.00000 0.00000
O1 0.00790 0.01210 0.01020 0.00020 0.00000 0.00000
O2 0.00980 0.00930 0.01090 0.00000 0.00000 0.00000
O3 0.00980 0.01220 0.01010 -0.00010 -0.00030 0.00165

loop_
_atom_site_label
_atom_site_fract_x
_atom_site_fract_y
_atom_site_fract_z
_atom_site_occupancy
_atom_site_U_iso_or_equiv
MgM1 0.00000 0.00000 0.00000 0.88100 0.01037
FeM1 0.00000 0.00000 0.00000 0.11900 0.01037
MgM2 0.98952 0.27772 0.25000 0.88900 0.01023
FeM2 0.98952 0.27772 0.25000 0.11100 0.01023
Si 0.42700 0.09441 0.25000 1.00000 0.00873
O1 0.76590 0.09158 0.25000 1.00000 0.01008
O2 0.22060 0.44799 0.25000 1.00000 0.01002
O3 0.27844 0.16333 0.03345 1.00000 0.01066

loop_
_cod_related_entry_id
_cod_related_entry_database
_cod_related_entry_code
1 AMCSD 0020682
